data_7205750
loop_
_publ_author_name
'Yu, Kai'
'Chen, Wei-Lin'
'Zhou, Bai-Bin'
'Li, Yang-Guang'
'Yu, Yang'
'Su, Zhan-Hua'
'Gao, Song'
'Chen, Ying'

_publ_section_title
;
 New extended poly(oxomolybdophosphates) based on strontium(ii) linkers
;
_journal_issue 10
_journal_name_full CrystEngComm
_journal_page_first 3417
_journal_paper_doi 10.1039/c0ce00727g
_journal_volume 13
_journal_year 2011
_chemical_formula_sum 'C60 H94 Fe4 Mo12 N12 Na O83 P9 Sr2'
_chemical_formula_weight 4163.11
_chemical_name_systematic
;
?
;
_space_group_IT_number 15
_symmetry_cell_setting monoclinic
_symmetry_space_group_name_Hall '-C 2yc'
_symmetry_space_group_name_H-M 'C 1 2/c 1'
_atom_sites_solution_hydrogens geom
_atom_sites_solution_primary direct
_atom_sites_solution_secondary difmap
_audit_creation_method SHELXL-97
_cell_angle_alpha 90.00
_cell_angle_beta 92.8380(4)
_cell_angle_gamma 90.00
_cell_formula_units_Z 4
_cell_length_a 24.4496(7)
_cell_length_b 14.3595(4)
_cell_length_c 34.5689(9)
_cell_measurement_temperature 293(2)
_cell_volume 12121.7(6)
_computing_cell_refinement 'Bruker SMART'
_computing_data_collection 'Bruker SMART'
_computing_data_reduction 'Bruker SMART'
_computing_molecular_graphics 'Bruker SHELXTL'
_computing_publication_material 'Bruker SHELXTL'
_computing_structure_refinement 'SHELXL-97 (Sheldrick, 1997)'
_computing_structure_solution 'SHELXS-97 (Sheldrick, 1990)'
_diffrn_ambient_temperature 293(2)
_diffrn_measured_fraction_theta_full 0.989
_diffrn_measured_fraction_theta_max 0.989
_diffrn_measurement_device_type 'CCD area detector'
_diffrn_measurement_method 'phi and omega scans'
_diffrn_radiation_monochromator graphite
_diffrn_radiation_source 'fine-focus sealed tube'
_diffrn_radiation_type MoK\a
_diffrn_radiation_wavelength 0.71073
_diffrn_reflns_av_R_equivalents 0.0171
_diffrn_reflns_av_sigmaI/netI 0.0182
_diffrn_reflns_limit_h_max 32
_diffrn_reflns_limit_h_min -32
_diffrn_reflns_limit_k_max 19
_diffrn_reflns_limit_k_min -19
_diffrn_reflns_limit_l_max 45
_diffrn_reflns_limit_l_min -46
_diffrn_reflns_number 48013
_diffrn_reflns_theta_full 28.27
_diffrn_reflns_theta_max 28.27
_diffrn_reflns_theta_min 2.82
_exptl_absorpt_coefficient_mu 2.767
_exptl_absorpt_correction_T_max 0.6076
_exptl_absorpt_correction_T_min 0.5113
_exptl_absorpt_correction_type multi-scan
_exptl_crystal_colour red
_exptl_crystal_density_diffrn 2.281
_exptl_crystal_density_method 'not measured'
_exptl_crystal_description block
_exptl_crystal_F_000 8128
_exptl_crystal_size_max 0.28
_exptl_crystal_size_mid 0.24
_exptl_crystal_size_min 0.20
_refine_diff_density_max 1.305
_refine_diff_density_min -2.491
_refine_diff_density_rms 0.143
_refine_ls_extinction_method none
_refine_ls_goodness_of_fit_ref 1.092
_refine_ls_hydrogen_treatment constr
_refine_ls_matrix_type full
_refine_ls_number_parameters 855
_refine_ls_number_reflns 14857
_refine_ls_number_restraints 36
_refine_ls_restrained_S_all 1.099
_refine_ls_R_factor_all 0.0416
_refine_ls_R_factor_gt 0.0373
_refine_ls_shift/su_max 0.001
_refine_ls_shift/su_mean 0.000
_refine_ls_structure_factor_coef Fsqd
_refine_ls_weighting_details 'calc w=1/[\s^2^(Fo^2^)+(0.0460P)^2^+118.2389P] where P=(Fo^2^+2Fc^2^)/3'
_refine_ls_weighting_scheme calc
_refine_ls_wR_factor_gt 0.1017
_refine_ls_wR_factor_ref 0.1040
_reflns_number_gt 13609
_reflns_number_total 14857
_reflns_threshold_expression >2sigma(I)
_cod_data_source_file c0ce00727g.txt
_cod_data_source_block yuk24_0m
_cod_depositor_comments
;
The following automatic conversions were performed:
'_symmetry_cell_setting' value 'Monoclinic' changed to 'monoclinic'
according to '/home/saulius/struct/CIF-dictionaries/cif_core.dic'
dictionary named 'cif_core.dic' version 2.4.1 from 2010-06-29.

Automatic conversion script
Id: cif_fix_enum 1555 2011-01-17 13:19:09Z saulius 
;
_cod_original_sg_symbol_H-M 'C 2/c'
_cod_database_code 7205750

loop_
_symmetry_equiv_pos_as_xyz
'x, y, z'
'-x, y, -z+1/2'
'x+1/2, y+1/2, z'
'-x+1/2, y+1/2, -z+1/2'
'-x, -y, -z'
'x, -y, z-1/2'
'-x+1/2, -y+1/2, -z'
'x+1/2, -y+1/2, z-1/2'

loop_
_atom_site_label
_atom_site_type_symbol
_atom_site_fract_x
_atom_site_fract_y
_atom_site_fract_z
_atom_site_U_iso_or_equiv
_atom_site_adp_type
_atom_site_occupancy
_atom_site_symmetry_multiplicity
_atom_site_calc_flag
_atom_site_refinement_flags
_atom_site_disorder_assembly
_atom_site_disorder_group
Mo1 Mo 0.090406(14) 0.09868(2) 0.084397(10) 0.01856(8) Uani 1 1 d . . .
Mo2 Mo 0.145853(13) -0.02250(2) 0.046677(10) 0.01751(7) Uani 1 1 d . . .
Mo3 Mo -0.132879(13) 0.03341(2) 0.055346(10) 0.01861(8) Uani 1 1 d . . .
Mo4 Mo -0.006965(14) 0.24111(2) -0.042207(11) 0.01977(8) Uani 1 1 d . . .
Mo5 Mo -0.067474(14) -0.07918(3) 0.093417(10) 0.02101(8) Uani 1 1 d . . .
Mo6 Mo 0.001241(14) 0.24927(2) 0.032921(11) 0.01953(8) Uani 1 1 d . . .
Sr1 Sr 0.123775(19) 0.40878(3) 0.003754(16) 0.03374(11) Uani 1 1 d . . .
Fe1 Fe 0.16552(3) 0.27675(5) 0.266535(19) 0.03008(15) Uani 1 1 d . . .
Fe2 Fe 0.0000 0.0000 0.0000 0.01746(15) Uani 1 2 d S . .
Fe3 Fe 0.2500 0.2500 0.0000 0.01968(16) Uani 1 2 d S . .
P1 P 0.05173(6) 0.29969(9) -0.12249(4) 0.0345(3) Uani 1 1 d . . .
P2 P 0.11967(4) 0.17322(7) -0.00735(3) 0.01595(18) Uani 1 1 d . . .
P3 P 0.25107(4) 0.00270(7) -0.00847(3) 0.0204(2) Uani 1 1 d . . .
P4 P 0.09712(5) 0.32625(8) 0.09565(3) 0.0235(2) Uani 1 1 d . . .
O1 O 0.06651(11) 0.0058(2) 0.04483(8) 0.0192(5) Uani 1 1 d . . .
O2 O -0.01479(11) 0.1437(2) -0.00247(8) 0.0191(5) Uani 1 1 d . . .
O3 O -0.05456(11) 0.0061(2) 0.04968(8) 0.0197(6) Uani 1 1 d . . .
O4 O 0.07831(11) 0.1815(2) -0.04237(8) 0.0200(6) Uani 1 1 d . . .
O5 O 0.14155(11) 0.07233(19) -0.00588(8) 0.0173(5) Uani 1 1 d . . .
O6 O -0.01020(12) 0.1340(2) -0.08327(9) 0.0230(6) Uani 1 1 d . . .
O7 O 0.16786(12) 0.0891(2) 0.07507(9) 0.0228(6) Uani 1 1 d . . .
O8 O 0.12893(11) -0.1073(2) -0.00254(9) 0.0204(6) Uani 1 1 d . . .
O9 O 0.22581(12) -0.0267(2) 0.02946(9) 0.0248(6) Uani 1 1 d . . .
O10 O 0.21699(12) -0.0343(2) -0.04343(9) 0.0254(6) Uani 1 1 d . . .
O11 O 0.26578(12) 0.1039(2) -0.01051(10) 0.0267(6) Uani 1 1 d . . .
O12 O 0.08792(11) 0.1902(2) 0.02968(8) 0.0189(5) Uani 1 1 d . . .
O13 O 0.01033(12) 0.1518(2) 0.07732(9) 0.0219(6) Uani 1 1 d . . .
O14 O -0.14643(12) -0.0731(2) 0.08755(9) 0.0245(6) Uani 1 1 d . . .
O15 O 0.16459(12) 0.2447(2) -0.00972(9) 0.0232(6) Uani 1 1 d . . .
O16 O 0.02681(12) 0.3324(2) -0.00668(9) 0.0250(6) Uani 1 1 d . . .
O17 O 0.10882(13) 0.2262(2) 0.10865(9) 0.0273(6) Uani 1 1 d . . .
O18 O -0.13225(13) 0.1263(2) 0.08477(10) 0.0310(7) Uani 1 1 d . . .
O19 O 0.15206(14) -0.1097(2) 0.07872(10) 0.0293(7) Uani 1 1 d . . .
O20 O 0.07690(15) 0.2021(3) -0.12311(10) 0.0347(8) Uani 1 1 d . . .
O21 O -0.06207(13) 0.2876(2) 0.04128(10) 0.0296(7) Uani 1 1 d . . .
O22 O 0.02526(15) 0.3209(2) -0.08472(11) 0.0362(8) Uani 1 1 d . . .
O23 O 0.0093(2) 0.3149(4) -0.15535(14) 0.0673(14) Uani 1 1 d . . .
H23A H 0.0231 0.3044 -0.1761 0.101 Uiso 1 1 calc R . .
O24 O -0.07213(13) 0.2759(2) -0.04947(11) 0.0313(7) Uani 1 1 d . . .
O25 O 0.04196(13) 0.3335(2) 0.07210(10) 0.0294(7) Uani 1 1 d . . .
O26 O 0.30875(12) -0.0484(2) -0.00882(10) 0.0279(7) Uani 1 1 d . . .
O27 O 0.08247(14) 0.0396(2) 0.12539(9) 0.0305(7) Uani 1 1 d . . .
O28 O 0.14180(14) 0.3699(3) 0.07354(11) 0.0360(8) Uani 1 1 d . . .
O29 O -0.04950(14) -0.0133(3) 0.13191(10) 0.0350(8) Uani 1 1 d . . .
O30 O 0.08989(16) 0.3800(3) 0.13477(10) 0.0377(8) Uani 1 1 d . . .
H30A H 0.0853 0.4356 0.1302 0.057 Uiso 1 1 calc R . .
O31 O 0.09694(19) 0.3745(3) -0.12740(13) 0.0524(11) Uani 1 1 d . . .
N1 N 0.17610(18) 0.1540(3) 0.29106(12) 0.0356(9) Uani 1 1 d . . .
N2 N 0.11534(19) 0.3185(3) 0.30587(12) 0.0374(10) Uani 1 1 d . . .
N3 N 0.14644(19) 0.3994(3) 0.24425(13) 0.0369(9) Uani 1 1 d . . .
N4 N 0.10537(18) 0.2102(3) 0.23860(12) 0.0359(9) Uani 1 1 d . . .
N5 N 0.21890(19) 0.2451(3) 0.22781(14) 0.0407(10) Uani 1 1 d . . .
N6 N 0.2302(2) 0.3348(3) 0.29250(14) 0.0428(11) Uani 1 1 d . . .
C1 C 0.3253(3) 0.3681(7) 0.2876(3) 0.083(3) Uani 1 1 d . . .
H1 H 0.3575 0.3608 0.2747 0.100 Uiso 1 1 calc R . .
C2 C 0.2784(4) 0.4283(6) 0.3396(3) 0.083(3) Uani 1 1 d . . .
H2 H 0.2780 0.4623 0.3625 0.100 Uiso 1 1 calc R . .
C3 C 0.1149(4) 0.5758(6) 0.2198(3) 0.075(2) Uani 1 1 d . . .
H3 H 0.1041 0.6349 0.2115 0.090 Uiso 1 1 calc R . .
C4 C 0.2494(4) 0.1771(6) 0.1694(3) 0.082(3) Uani 1 1 d . . .
H4 H 0.2412 0.1462 0.1462 0.099 Uiso 1 1 calc R . .
C5 C 0.3252(5) 0.4201(8) 0.3201(4) 0.104(4) Uani 1 1 d . . .
H5 H 0.3570 0.4502 0.3292 0.125 Uiso 1 1 calc R . .
C6 C 0.3139(3) 0.2483(7) 0.2146(3) 0.078(3) Uani 1 1 d . . .
H6 H 0.3497 0.2644 0.2221 0.094 Uiso 1 1 calc R . .
C7 C 0.3022(4) 0.2010(8) 0.1801(3) 0.101(4) Uani 1 1 d . . .
H7 H 0.3304 0.1855 0.1642 0.121 Uiso 1 1 calc R . .
C8 C 0.0942(4) 0.5379(5) 0.2527(3) 0.069(2) Uani 1 1 d . . .
H8 H 0.0693 0.5711 0.2668 0.082 Uiso 1 1 calc R . .
C9 C 0.1000(2) 0.1198(4) 0.24860(15) 0.0375(11) Uani 1 1 d . . .
C10 C 0.1384(2) 0.0889(4) 0.27999(15) 0.0376(11) Uani 1 1 d . . .
C11 C 0.0928(2) 0.4024(4) 0.29949(17) 0.0421(12) Uani 1 1 d . . .
C12 C 0.2707(2) 0.2709(5) 0.2376(2) 0.0494(15) Uani 1 1 d . . .
C13 C 0.0621(3) 0.0619(5) 0.22958(18) 0.0510(16) Uani 1 1 d . . .
H13 H 0.0589 0.0001 0.2372 0.061 Uiso 1 1 calc R . .
C14 C 0.0727(2) 0.2430(5) 0.20991(18) 0.0494(15) Uani 1 1 d . . .
H14 H 0.0751 0.3056 0.2033 0.059 Uiso 1 1 calc R . .
C15 C 0.1664(3) 0.4389(5) 0.21243(17) 0.0473(14) Uani 1 1 d . . .
H15 H 0.1914 0.4055 0.1985 0.057 Uiso 1 1 calc R . .
C16 C 0.1370(3) 0.0022(5) 0.29757(19) 0.0530(16) Uani 1 1 d . . .
H16 H 0.1104 -0.0411 0.2897 0.064 Uiso 1 1 calc R . .
C17 C 0.1109(2) 0.4494(4) 0.26454(17) 0.0426(12) Uani 1 1 d . . .
C18 C 0.2141(3) 0.0453(5) 0.33750(19) 0.0550(16) Uani 1 1 d . . .
H18 H 0.2405 0.0319 0.3570 0.066 Uiso 1 1 calc R . .
C19 C 0.2768(2) 0.3248(5) 0.2731(2) 0.0514(16) Uani 1 1 d . . .
C20 C 0.1512(3) 0.5261(5) 0.1998(2) 0.0581(18) Uani 1 1 d . . .
H20 H 0.1658 0.5510 0.1777 0.070 Uiso 1 1 calc R . .
C21 C 0.2087(3) 0.2005(5) 0.1941(2) 0.0585(18) Uani 1 1 d . . .
H21 H 0.1727 0.1846 0.1870 0.070 Uiso 1 1 calc R . .
C22 C 0.0578(3) 0.4427(5) 0.3255(2) 0.0573(17) Uani 1 1 d . . .
H22 H 0.0428 0.5012 0.3207 0.069 Uiso 1 1 calc R . .
C23 C 0.1756(3) -0.0192(5) 0.32695(19) 0.0566(17) Uani 1 1 d . . .
H23 H 0.1751 -0.0768 0.3392 0.068 Uiso 1 1 calc R . .
C24 C 0.1031(3) 0.2726(5) 0.33822(16) 0.0487(14) Uani 1 1 d . . .
H24 H 0.1181 0.2138 0.3427 0.058 Uiso 1 1 calc R . .
C25 C 0.0692(3) 0.3094(6) 0.36488(19) 0.063(2) Uani 1 1 d . . .
H25 H 0.0623 0.2763 0.3872 0.075 Uiso 1 1 calc R . .
C26 C 0.0460(3) 0.3941(6) 0.3585(2) 0.066(2) Uani 1 1 d . . .
H26 H 0.0224 0.4190 0.3761 0.079 Uiso 1 1 calc R . .
C27 C 0.0352(3) 0.1868(6) 0.18937(19) 0.0603(19) Uani 1 1 d . . .
H27 H 0.0138 0.2110 0.1687 0.072 Uiso 1 1 calc R . .
C28 C 0.2320(3) 0.3853(5) 0.3249(2) 0.0610(19) Uani 1 1 d . . .
H28 H 0.2000 0.3916 0.3381 0.073 Uiso 1 1 calc R . .
C29 C 0.0298(3) 0.0956(6) 0.19979(19) 0.0590(19) Uani 1 1 d . . .
H29 H 0.0045 0.0573 0.1867 0.071 Uiso 1 1 calc R . .
C30 C 0.21394(14) 0.1303(3) 0.31924(10) 0.0479(14) Uani 1 1 d . . .
H30 H 0.2409 0.1734 0.3266 0.057 Uiso 1 1 calc R . .
Na2 Na 0.24727(14) 0.3619(3) 0.10547(10) 0.0440(10) Uani 0.50 1 d PR . .
O1W O 0.93300(14) 0.1767(3) 0.84239(10) 0.082(4) Uani 0.50 1 d PR . .
H1WA H 0.9219 0.2077 0.8614 0.099 Uiso 0.50 1 d PR . .
H1WB H 0.9618 0.1437 0.8452 0.099 Uiso 0.50 1 d PR . .
O2W O 0.7536(3) 0.2252(6) 0.0861(2) 0.085(4) Uani 0.50 1 d P . .
H2WA H 0.7661 0.2436 0.1082 0.102 Uiso 0.50 1 d PR . .
H2WB H 0.7753 0.2170 0.0680 0.102 Uiso 0.50 1 d PR . .
O3W O 0.1845(3) 0.5966(6) 0.9146(2) 0.088(4) Uani 0.50 1 d PR . .
H3WA H 0.2139 0.5885 0.9285 0.105 Uiso 0.50 1 d PR . .
H3WB H 0.1559 0.6167 0.9249 0.105 Uiso 0.50 1 d PR . .
O4W O 0.1602(4) 0.6969(6) 0.1289(3) 0.133(3) Uani 1 1 d U . .
H4WA H 0.1641 0.7004 0.1537 0.160 Uiso 1 1 d R . .
H4WB H 0.1662 0.7396 0.1144 0.160 Uiso 1 1 d R . .
O5W O 0.3025(3) 0.7693(4) 0.9875(2) 0.096(2) Uani 1 1 d U . .
H5WA H 0.2807 0.8099 0.9958 0.115 Uiso 1 1 d R . .
H5WB H 0.3283 0.7482 1.0025 0.115 Uiso 1 1 d R . .
O6W O 0.0750(2) 0.5630(3) 0.11948(16) 0.0686(14) Uani 1 1 d . . .
H6WA H 0.0491 0.5737 0.1344 0.082 Uiso 1 1 d R . .
H6WB H 0.0941 0.6078 0.1115 0.082 Uiso 1 1 d R . .
O7W O 0.24666(15) 0.2109(3) 0.05996(10) 0.0364(8) Uani 1 1 d . . .
H7A H 0.2160 0.1902 0.0668 0.044 Uiso 1 1 d R . .
H7B H 0.2537 0.2602 0.0729 0.044 Uiso 1 1 d R . .
O8W O 0.0626(3) 0.5041(4) -0.04803(19) 0.0803(17) Uani 1 1 d . . .
H8A H 0.0629 0.5628 -0.0511 0.096 Uiso 1 1 d R . .
H8B H 0.0737 0.4794 -0.0685 0.096 Uiso 1 1 d R . .
O9W O 0.0616(2) 0.5239(3) 0.03616(18) 0.0716(15) Uani 1 1 d . . .
H9A H 0.0667 0.5796 0.0438 0.086 Uiso 1 1 d R . .
H9B H 0.0294 0.5081 0.0416 0.086 Uiso 1 1 d R . .
O10W O 0.16385(19) 0.4100(4) -0.06770(14) 0.0570(12) Uani 1 1 d . . .
H10A H 0.1498 0.3749 -0.0853 0.068 Uiso 1 1 d R . .
H10B H 0.1904 0.4457 -0.0726 0.068 Uiso 1 1 d R . .
P5 P 0.0000 0.21457(19) 0.7500 0.0542(6) Uani 1 2 d S . .
O41 O 0.0124(6) 0.3026(9) 0.7747(3) 0.081(3) Uani 0.50 1 d PU . .
O43 O -0.0163(9) 0.1396(14) 0.7790(6) 0.132(6) Uani 0.50 1 d PU . .
O42 O -0.0440(6) 0.2330(13) 0.7231(5) 0.104(4) Uani 0.50 1 d PU . .
O44 O 0.0523(8) 0.1801(14) 0.7357(6) 0.126(6) Uani 0.50 1 d PU . .

loop_
_atom_site_aniso_label
_atom_site_aniso_U_11
_atom_site_aniso_U_22
_atom_site_aniso_U_33
_atom_site_aniso_U_23
_atom_site_aniso_U_13
_atom_site_aniso_U_12
Mo1 0.01768(15) 0.01846(16) 0.01956(16) -0.00149(12) 0.00128(12) -0.00200(12)
Mo2 0.01454(14) 0.01603(15) 0.02194(16) 0.00065(12) 0.00088(12) -0.00145(12)
Mo3 0.01470(15) 0.01880(16) 0.02252(16) -0.00389(13) 0.00301(12) -0.00255(12)
Mo4 0.01651(15) 0.01686(16) 0.02591(17) 0.00246(13) 0.00076(13) -0.00137(12)
Mo5 0.01806(16) 0.02538(18) 0.01975(16) 0.00060(13) 0.00240(12) -0.00208(13)
Mo6 0.01601(15) 0.01631(16) 0.02631(17) -0.00393(13) 0.00134(13) -0.00071(12)
Sr1 0.0271(2) 0.0269(2) 0.0474(3) -0.0026(2) 0.00335(19) -0.00320(17)
Fe1 0.0303(3) 0.0365(4) 0.0236(3) -0.0005(3) 0.0023(3) -0.0012(3)
Fe2 0.0153(3) 0.0147(4) 0.0225(4) -0.0013(3) 0.0020(3) -0.0012(3)
Fe3 0.0148(3) 0.0174(4) 0.0268(4) -0.0003(3) 0.0015(3) -0.0024(3)
P1 0.0443(7) 0.0303(6) 0.0289(6) 0.0076(5) 0.0027(5) -0.0047(5)
P2 0.0130(4) 0.0135(4) 0.0214(5) -0.0005(4) 0.0015(3) -0.0021(3)
P3 0.0133(4) 0.0184(5) 0.0298(5) -0.0020(4) 0.0026(4) -0.0020(4)
P4 0.0234(5) 0.0223(5) 0.0249(5) -0.0054(4) 0.0011(4) -0.0046(4)
O1 0.0167(13) 0.0180(13) 0.0230(14) -0.0016(11) 0.0023(11) -0.0019(10)
O2 0.0186(13) 0.0163(13) 0.0225(13) -0.0020(11) 0.0018(11) -0.0025(11)
O3 0.0174(13) 0.0211(14) 0.0209(13) -0.0027(11) 0.0027(11) -0.0033(11)
O4 0.0166(13) 0.0205(14) 0.0227(14) 0.0005(11) 0.0006(11) 0.0004(11)
O5 0.0170(12) 0.0135(12) 0.0215(13) -0.0013(10) 0.0011(10) -0.0004(10)
O6 0.0182(13) 0.0264(15) 0.0243(14) 0.0022(12) -0.0007(11) -0.0026(12)
O7 0.0177(13) 0.0234(15) 0.0271(15) -0.0035(12) 0.0003(11) -0.0037(11)
O8 0.0178(13) 0.0158(13) 0.0277(15) -0.0009(11) 0.0013(11) -0.0015(10)
O9 0.0163(13) 0.0272(16) 0.0311(16) 0.0038(13) 0.0027(12) -0.0006(12)
O10 0.0165(13) 0.0289(16) 0.0311(16) -0.0073(13) 0.0027(12) -0.0006(12)
O11 0.0217(14) 0.0218(15) 0.0368(17) -0.0012(13) 0.0032(13) -0.0064(12)
O12 0.0167(12) 0.0182(13) 0.0219(13) -0.0026(11) 0.0014(10) 0.0000(11)
O13 0.0189(13) 0.0216(14) 0.0256(14) -0.0012(12) 0.0040(11) -0.0017(11)
O14 0.0213(14) 0.0266(15) 0.0262(15) 0.0008(12) 0.0072(12) -0.0039(12)
O15 0.0162(13) 0.0163(13) 0.0370(17) -0.0002(12) 0.0014(12) -0.0046(11)
O16 0.0226(14) 0.0173(14) 0.0351(16) -0.0004(12) 0.0014(12) -0.0042(11)
O17 0.0303(16) 0.0248(15) 0.0265(15) -0.0059(13) -0.0012(13) -0.0029(13)
O18 0.0286(16) 0.0274(17) 0.0371(18) -0.0116(14) 0.0034(14) -0.0042(13)
O19 0.0306(16) 0.0232(15) 0.0341(17) 0.0052(13) -0.0002(13) -0.0005(13)
O20 0.0400(19) 0.0347(19) 0.0304(17) 0.0102(15) 0.0106(14) 0.0028(15)
O21 0.0215(15) 0.0307(17) 0.0368(18) -0.0068(14) 0.0033(13) 0.0025(13)
O22 0.0346(18) 0.0274(17) 0.048(2) 0.0146(16) 0.0114(16) 0.0012(14)
O23 0.090(4) 0.066(3) 0.044(2) 0.001(2) -0.020(2) 0.014(3)
O24 0.0209(15) 0.0279(16) 0.0445(19) 0.0012(15) -0.0036(14) 0.0009(13)
O25 0.0260(15) 0.0242(15) 0.0374(18) -0.0111(14) -0.0047(13) 0.0011(13)
O26 0.0125(13) 0.0248(15) 0.0466(19) -0.0030(14) 0.0027(12) 0.0003(11)
O27 0.0331(17) 0.0326(18) 0.0260(16) 0.0038(13) 0.0053(13) 0.0005(14)
O28 0.0266(16) 0.0375(19) 0.044(2) 0.0072(16) 0.0041(14) -0.0080(15)
O29 0.0315(17) 0.048(2) 0.0247(16) -0.0073(15) -0.0010(13) -0.0055(16)
O30 0.052(2) 0.0288(18) 0.0318(18) -0.0116(15) -0.0012(16) 0.0002(16)
O31 0.061(3) 0.042(2) 0.056(3) 0.002(2) 0.024(2) -0.014(2)
N1 0.035(2) 0.040(2) 0.032(2) -0.0003(18) 0.0060(17) 0.0023(19)
N2 0.043(2) 0.041(2) 0.029(2) -0.0050(18) 0.0084(18) -0.002(2)
N3 0.039(2) 0.039(2) 0.033(2) 0.0040(18) -0.0005(18) -0.0018(19)
N4 0.033(2) 0.047(3) 0.028(2) -0.0026(18) 0.0040(17) -0.0038(19)
N5 0.038(2) 0.042(3) 0.043(3) 0.002(2) 0.014(2) 0.000(2)
N6 0.046(3) 0.041(3) 0.041(2) 0.007(2) -0.009(2) -0.006(2)
C1 0.049(4) 0.106(7) 0.091(6) 0.026(6) -0.017(4) -0.035(5)
C2 0.105(7) 0.065(5) 0.074(5) 0.006(4) -0.046(5) -0.027(5)
C3 0.093(6) 0.045(4) 0.087(6) 0.020(4) -0.007(5) 0.002(4)
C4 0.111(7) 0.071(5) 0.069(5) -0.014(4) 0.054(5) 0.000(5)
C5 0.094(7) 0.104(8) 0.110(8) 0.017(7) -0.055(7) -0.052(7)
C6 0.044(4) 0.095(7) 0.099(7) 0.018(5) 0.034(4) 0.007(4)
C7 0.090(7) 0.098(7) 0.120(9) 0.003(6) 0.075(7) 0.023(6)
C8 0.081(5) 0.046(4) 0.079(5) 0.007(4) 0.013(4) 0.015(4)
C9 0.036(3) 0.046(3) 0.032(2) -0.005(2) 0.012(2) -0.008(2)
C10 0.040(3) 0.040(3) 0.033(2) -0.003(2) 0.012(2) -0.003(2)
C11 0.043(3) 0.044(3) 0.040(3) -0.007(2) 0.007(2) -0.002(2)
C12 0.035(3) 0.052(4) 0.063(4) 0.018(3) 0.011(3) 0.001(3)
C13 0.046(3) 0.066(4) 0.041(3) -0.013(3) 0.008(3) -0.021(3)
C14 0.041(3) 0.068(4) 0.039(3) 0.003(3) -0.004(2) -0.005(3)
C15 0.050(3) 0.054(4) 0.038(3) 0.011(3) 0.000(2) -0.006(3)
C16 0.071(4) 0.044(3) 0.046(3) 0.001(3) 0.019(3) -0.009(3)
C17 0.046(3) 0.037(3) 0.044(3) 0.001(2) -0.001(2) 0.002(2)
C18 0.061(4) 0.059(4) 0.045(3) 0.016(3) 0.004(3) 0.017(3)
C19 0.036(3) 0.060(4) 0.057(4) 0.022(3) -0.010(3) -0.012(3)
C20 0.066(4) 0.053(4) 0.054(4) 0.022(3) -0.006(3) -0.011(3)
C21 0.071(5) 0.058(4) 0.048(4) -0.010(3) 0.026(3) -0.012(3)
C22 0.056(4) 0.050(4) 0.067(4) -0.017(3) 0.017(3) 0.002(3)
C23 0.079(5) 0.045(3) 0.047(3) 0.011(3) 0.019(3) 0.013(3)
C24 0.059(4) 0.057(4) 0.031(3) 0.001(3) 0.013(3) 0.001(3)
C25 0.074(5) 0.078(5) 0.039(3) -0.007(3) 0.027(3) -0.013(4)
C26 0.062(4) 0.079(5) 0.060(4) -0.029(4) 0.030(3) -0.009(4)
C27 0.042(3) 0.101(6) 0.037(3) -0.003(4) -0.008(3) -0.009(4)
C28 0.075(5) 0.053(4) 0.052(4) -0.007(3) -0.025(3) -0.005(4)
C29 0.043(3) 0.089(6) 0.045(3) -0.022(4) 0.007(3) -0.026(3)
C30 0.041(3) 0.055(4) 0.046(3) 0.009(3) -0.003(2) 0.006(3)
Na2 0.039(2) 0.053(3) 0.041(2) -0.006(2) 0.0042(18) -0.019(2)
O1W 0.064(6) 0.127(10) 0.053(6) 0.042(6) -0.035(5) -0.049(7)
O2W 0.095(8) 0.106(9) 0.056(6) 0.005(6) 0.017(6) 0.072(8)
O3W 0.118(10) 0.095(9) 0.048(6) 0.052(6) -0.027(6) -0.031(7)
O4W 0.132(6) 0.110(6) 0.155(7) 0.026(5) -0.019(5) -0.009(5)
O5W 0.069(3) 0.044(3) 0.176(6) -0.005(3) 0.001(4) 0.018(3)
O6W 0.085(4) 0.039(2) 0.081(4) -0.001(2) -0.007(3) 0.013(2)
O7W 0.0368(19) 0.0367(19) 0.0358(18) -0.0033(15) 0.0044(15) -0.0169(16)
O8W 0.096(5) 0.053(3) 0.090(4) 0.013(3) -0.002(3) 0.012(3)
O9W 0.072(3) 0.037(2) 0.106(4) -0.005(3) 0.012(3) 0.018(2)
O10W 0.051(3) 0.062(3) 0.057(3) 0.002(2) -0.001(2) -0.004(2)
P5 0.0659(16) 0.0494(13) 0.0472(13) 0.000 0.0018(11) 0.000
O41 0.118(8) 0.065(6) 0.060(5) 0.000(5) 0.006(6) -0.031(6)
O43 0.162(10) 0.113(9) 0.120(9) 0.013(8) 0.002(8) -0.023(8)
O42 0.075(7) 0.142(9) 0.093(8) -0.007(7) -0.017(6) 0.009(7)
O44 0.100(8) 0.132(10) 0.147(10) 0.000(8) 0.025(8) 0.027(7)

loop_
_atom_type_symbol
_atom_type_description
_atom_type_scat_dispersion_real
_atom_type_scat_dispersion_imag
_atom_type_scat_source
C C 0.0033 0.0016 'International Tables Vol C Tables 4.2.6.8 and 6.1.1.4'
H H 0.0000 0.0000 'International Tables Vol C Tables 4.2.6.8 and 6.1.1.4'
N N 0.0061 0.0033 'International Tables Vol C Tables 4.2.6.8 and 6.1.1.4'
O O 0.0106 0.0060 'International Tables Vol C Tables 4.2.6.8 and 6.1.1.4'
P P 0.1023 0.0942 'International Tables Vol C Tables 4.2.6.8 and 6.1.1.4'
Fe Fe 0.3463 0.8444 'International Tables Vol C Tables 4.2.6.8 and 6.1.1.4'
Sr Sr -1.5307 3.2498 'International Tables Vol C Tables 4.2.6.8 and 6.1.1.4'
Mo Mo -1.6832 0.6857 'International Tables Vol C Tables 4.2.6.8 and 6.1.1.4'
Na Na 0.0362 0.0249 'International Tables Vol C Tables 4.2.6.8 and 6.1.1.4'

loop_
_geom_angle_atom_site_label_1
_geom_angle_atom_site_label_2
_geom_angle_atom_site_label_3
_geom_angle
_geom_angle_site_symmetry_1
_geom_angle_site_symmetry_3
_geom_angle_publ_flag
O27 Mo1 O7 105.07(15) . . ?
O27 Mo1 O1 101.64(15) . . ?
O7 Mo1 O1 95.43(12) . . ?
O27 Mo1 O17 97.97(15) . . ?
O7 Mo1 O17 86.27(13) . . ?
O1 Mo1 O17 159.12(13) . . ?
O27 Mo1 O13 97.82(14) . . ?
O7 Mo1 O13 156.35(12) . . ?
O1 Mo1 O13 85.55(11) . . ?
O17 Mo1 O13 84.75(12) . . ?
O27 Mo1 O12 170.86(14) . . ?
O7 Mo1 O12 83.70(11) . . ?
O1 Mo1 O12 79.72(11) . . ?
O17 Mo1 O12 79.79(12) . . ?
O13 Mo1 O12 73.20(11) . . ?
O27 Mo1 Mo2 99.85(12) . . ?
O7 Mo1 Mo2 48.03(9) . . ?
O1 Mo1 Mo2 49.04(8) . . ?
O17 Mo1 Mo2 133.86(9) . . ?
O13 Mo1 Mo2 133.66(8) . . ?
O12 Mo1 Mo2 87.89(7) . . ?
O19 Mo2 O7 105.62(15) . . ?
O19 Mo2 O1 103.40(14) . . ?
O7 Mo2 O1 95.35(12) . . ?
O19 Mo2 O9 96.45(14) . . ?
O7 Mo2 O9 85.85(12) . . ?
O1 Mo2 O9 158.95(12) . . ?
O19 Mo2 O8 96.26(14) . . ?
O7 Mo2 O8 156.89(12) . . ?
O1 Mo2 O8 86.57(11) . . ?
O9 Mo2 O8 84.37(12) . . ?
O19 Mo2 O5 167.99(14) . . ?
O7 Mo2 O5 84.84(11) . . ?
O1 Mo2 O5 81.04(11) . . ?
O9 Mo2 O5 78.14(11) . . ?
O8 Mo2 O5 72.67(10) . . ?
O19 Mo2 Mo1 101.63(12) . . ?
O7 Mo2 Mo1 48.04(9) . . ?
O1 Mo2 Mo1 48.96(8) . . ?
O9 Mo2 Mo1 133.41(9) . . ?
O8 Mo2 Mo1 134.69(8) . . ?
O5 Mo2 Mo1 89.73(7) . . ?
O18 Mo3 O14 106.09(15) . . ?
O18 Mo3 O3 103.80(14) . . ?
O14 Mo3 O3 95.44(12) . . ?
O18 Mo3 O10 95.43(14) . 5 ?
O14 Mo3 O10 85.57(13) . 5 ?
O3 Mo3 O10 159.60(12) . 5 ?
O18 Mo3 O8 97.18(15) . 5 ?
O14 Mo3 O8 155.60(12) . 5 ?
O3 Mo3 O8 85.88(11) . 5 ?
O10 Mo3 O8 85.01(12) 5 5 ?
O18 Mo3 O5 168.11(14) . 5 ?
O14 Mo3 O5 83.86(12) . 5 ?
O3 Mo3 O5 81.28(11) . 5 ?
O10 Mo3 O5 78.57(11) 5 5 ?
O8 Mo3 O5 72.24(10) 5 5 ?
O24 Mo4 O16 105.28(15) . . ?
O24 Mo4 O2 101.01(15) . . ?
O16 Mo4 O2 95.19(12) . . ?
O24 Mo4 O22 97.01(16) . . ?
O16 Mo4 O22 84.86(15) . . ?
O2 Mo4 O22 161.27(13) . . ?
O24 Mo4 O6 96.54(15) . . ?
O16 Mo4 O6 157.15(12) . . ?
O2 Mo4 O6 87.10(12) . . ?
O22 Mo4 O6 85.83(14) . . ?
O24 Mo4 O4 170.05(15) . . ?
O16 Mo4 O4 83.91(12) . . ?
O2 Mo4 O4 81.63(11) . . ?
O22 Mo4 O4 79.75(12) . . ?
O6 Mo4 O4 73.92(11) . . ?
O24 Mo4 Mo6 99.32(13) . . ?
O16 Mo4 Mo6 48.01(9) . . ?
O2 Mo4 Mo6 48.89(8) . . ?
O22 Mo4 Mo6 132.67(11) . . ?
O6 Mo4 Mo6 135.24(8) . . ?
O4 Mo4 Mo6 89.66(7) . . ?
O29 Mo5 O14 106.23(15) . . ?
O29 Mo5 O3 102.22(16) . . ?
O14 Mo5 O3 95.06(12) . . ?
O29 Mo5 O20 96.88(17) . 5 ?
O14 Mo5 O20 87.42(14) . 5 ?
O3 Mo5 O20 159.18(13) . 5 ?
O29 Mo5 O6 98.08(15) . 5 ?
O14 Mo5 O6 154.89(13) . 5 ?
O3 Mo5 O6 85.69(12) . 5 ?
O20 Mo5 O6 83.48(13) 5 5 ?
O29 Mo5 O4 170.50(15) . 5 ?
O14 Mo5 O4 82.63(12) . 5 ?
O3 Mo5 O4 80.00(11) . 5 ?
O20 Mo5 O4 79.83(13) 5 5 ?
O6 Mo5 O4 72.76(11) 5 5 ?
O21 Mo6 O16 104.55(15) . . ?
O21 Mo6 O2 101.63(14) . . ?
O16 Mo6 O2 95.50(12) . . ?
O21 Mo6 O25 96.61(14) . . ?
O16 Mo6 O25 86.58(14) . . ?
O2 Mo6 O25 160.45(12) . . ?
O21 Mo6 O13 99.15(15) . . ?
O16 Mo6 O13 155.04(12) . . ?
O2 Mo6 O13 87.19(12) . . ?
O25 Mo6 O13 83.01(13) . . ?
O21 Mo6 O12 172.54(14) . . ?
O16 Mo6 O12 82.08(12) . . ?
O2 Mo6 O12 80.87(11) . . ?
O25 Mo6 O12 80.18(11) . . ?
O13 Mo6 O12 73.84(11) . . ?
O21 Mo6 Mo4 99.24(12) . . ?
O16 Mo6 Mo4 48.29(9) . . ?
O2 Mo6 Mo4 48.93(8) . . ?
O25 Mo6 Mo4 134.60(10) . . ?
O13 Mo6 Mo4 135.00(8) . . ?
O12 Mo6 Mo4 87.72(7) . . ?
O28 Sr1 O9W 78.47(16) . . ?
O28 Sr1 O26 91.50(11) . 7 ?
O9W Sr1 O26 81.93(15) . 7 ?
O28 Sr1 O15 85.41(12) . . ?
O9W Sr1 O15 155.21(15) . . ?
O26 Sr1 O15 117.51(9) 7 . ?
O28 Sr1 O16 98.90(10) . . ?
O9W Sr1 O16 77.10(15) . . ?
O26 Sr1 O16 154.13(10) 7 . ?
O15 Sr1 O16 87.06(9) . . ?
O28 Sr1 O8W 146.52(17) . . ?
O9W Sr1 O8W 68.5(2) . . ?
O26 Sr1 O8W 88.99(15) 7 . ?
O15 Sr1 O8W 123.55(16) . . ?
O16 Sr1 O8W 69.35(15) . . ?
O28 Sr1 O10W 146.20(13) . . ?
O9W Sr1 O10W 130.55(17) . . ?
O26 Sr1 O10W 78.39(13) 7 . ?
O15 Sr1 O10W 71.55(13) . . ?
O16 Sr1 O10W 104.09(13) . . ?
O8W Sr1 O10W 66.30(18) . . ?
O28 Sr1 O11 76.92(11) . 7 ?
O9W Sr1 O11 128.42(15) . 7 ?
O26 Sr1 O11 54.40(9) 7 7 ?
O15 Sr1 O11 64.27(9) . 7 ?
O16 Sr1 O11 151.17(10) . 7 ?
O8W Sr1 O11 128.28(16) . 7 ?
O10W Sr1 O11 70.96(12) . 7 ?
O28 Sr1 P3 85.39(8) . 7 ?
O9W Sr1 P3 107.44(13) . 7 ?
O26 Sr1 P3 28.06(7) 7 7 ?
O15 Sr1 P3 89.70(6) . 7 ?
O16 Sr1 P3 174.39(8) . 7 ?
O8W Sr1 P3 108.90(14) . 7 ?
O10W Sr1 P3 70.51(10) . 7 ?
O11 Sr1 P3 26.50(7) 7 7 ?
O28 Sr1 H8B 162.8 . . ?
O9W Sr1 H8B 85.2 . . ?
O26 Sr1 H8B 91.6 7 . ?
O15 Sr1 H8B 108.0 . . ?
O16 Sr1 H8B 71.9 . . ?
O8W Sr1 H8B 16.8 . . ?
O10W Sr1 H8B 50.9 . . ?
O11 Sr1 H8B 118.2 7 . ?
P3 Sr1 H8B 104.9 7 . ?
N6 Fe1 N4 174.8(2) . . ?
N6 Fe1 N1 95.62(19) . . ?
N4 Fe1 N1 81.7(2) . . ?
N6 Fe1 N5 82.1(2) . . ?
N4 Fe1 N5 93.4(2) . . ?
N1 Fe1 N5 90.51(19) . . ?
N6 Fe1 N3 88.2(2) . . ?
N4 Fe1 N3 94.9(2) . . ?
N1 Fe1 N3 173.44(19) . . ?
N5 Fe1 N3 95.3(2) . . ?
N6 Fe1 N2 94.0(2) . . ?
N4 Fe1 N2 90.61(19) . . ?
N1 Fe1 N2 92.78(19) . . ?
N5 Fe1 N2 175.2(2) . . ?
N3 Fe1 N2 81.6(2) . . ?
O2 Fe2 O2 180.00(15) 5 . ?
O2 Fe2 O1 96.41(11) 5 5 ?
O2 Fe2 O1 83.59(11) . 5 ?
O2 Fe2 O1 83.59(11) 5 . ?
O2 Fe2 O1 96.41(11) . . ?
O1 Fe2 O1 180.00(16) 5 . ?
O2 Fe2 O3 96.66(11) 5 . ?
O2 Fe2 O3 83.34(11) . . ?
O1 Fe2 O3 95.44(10) 5 . ?
O1 Fe2 O3 84.56(10) . . ?
O2 Fe2 O3 83.34(11) 5 5 ?
O2 Fe2 O3 96.66(11) . 5 ?
O1 Fe2 O3 84.56(10) 5 5 ?
O1 Fe2 O3 95.44(10) . 5 ?
O3 Fe2 O3 180.00(13) . 5 ?
O15 Fe3 O15 180.0 . 7 ?
O15 Fe3 O7W 93.43(13) . . ?
O15 Fe3 O7W 86.57(13) 7 . ?
O15 Fe3 O7W 86.57(13) . 7 ?
O15 Fe3 O7W 93.43(13) 7 7 ?
O7W Fe3 O7W 180.0(2) . 7 ?
O15 Fe3 O11 83.00(11) . 7 ?
O15 Fe3 O11 97.00(11) 7 7 ?
O7W Fe3 O11 94.33(13) . 7 ?
O7W Fe3 O11 85.67(13) 7 7 ?
O15 Fe3 O11 97.00(11) . . ?
O15 Fe3 O11 83.00(11) 7 . ?
O7W Fe3 O11 85.67(13) . . ?
O7W Fe3 O11 94.33(13) 7 . ?
O11 Fe3 O11 180.00(17) 7 . ?
O15 Fe3 Sr1 140.05(8) . 7 ?
O15 Fe3 Sr1 39.95(8) 7 7 ?
O7W Fe3 Sr1 86.94(10) . 7 ?
O7W Fe3 Sr1 93.06(10) 7 7 ?
O11 Fe3 Sr1 136.86(8) 7 7 ?
O11 Fe3 Sr1 43.14(8) . 7 ?
O23 P1 O22 108.1(3) . . ?
O23 P1 O20 112.4(3) . . ?
O22 P1 O20 112.62(19) . . ?
O23 P1 O31 106.4(3) . . ?
O22 P1 O31 106.9(2) . . ?
O20 P1 O31 110.0(2) . . ?
O15 P2 O4 110.81(17) . . ?
O15 P2 O5 112.85(16) . . ?
O4 P2 O5 108.10(16) . . ?
O15 P2 O12 109.51(17) . . ?
O4 P2 O12 107.48(16) . . ?
O5 P2 O12 107.91(16) . . ?
O11 P3 O10 114.97(19) . . ?
O11 P3 O9 114.47(19) . . ?
O10 P3 O9 110.65(18) . . ?
O11 P3 O26 103.41(17) . . ?
O10 P3 O26 106.40(18) . . ?
O9 P3 O26 105.89(18) . . ?
O11 P3 Sr1 53.62(12) . 7 ?
O10 P3 Sr1 129.70(13) . 7 ?
O9 P3 Sr1 118.25(12) . 7 ?
O26 P3 Sr1 50.18(12) . 7 ?
O28 P4 O17 114.3(2) . . ?
O28 P4 O25 110.0(2) . . ?
O17 P4 O25 111.35(18) . . ?
O28 P4 O30 110.4(2) . . ?
O17 P4 O30 103.6(2) . . ?
O25 P4 O30 106.7(2) . . ?
Mo1 O1 Mo2 82.00(11) . . ?
Mo1 O1 Fe2 134.30(14) . . ?
Mo2 O1 Fe2 134.94(14) . . ?
Mo6 O2 Mo4 82.19(11) . . ?
Mo6 O2 Fe2 134.58(15) . . ?
Mo4 O2 Fe2 134.65(14) . . ?
Mo3 O3 Mo5 81.67(10) . . ?
Mo3 O3 Fe2 134.85(15) . . ?
Mo5 O3 Fe2 133.43(15) . . ?
P2 O4 Mo4 126.70(16) . . ?
P2 O4 Mo5 126.75(16) . 5 ?
Mo4 O4 Mo5 99.96(11) . 5 ?
P2 O5 Mo2 126.28(16) . . ?
P2 O5 Mo3 125.36(16) . 5 ?
Mo2 O5 Mo3 101.48(11) . 5 ?
Mo4 O6 Mo5 112.62(13) . 5 ?
Mo2 O7 Mo1 83.93(11) . . ?
Mo2 O8 Mo3 112.90(13) . 5 ?
P3 O9 Mo2 131.46(19) . . ?
P3 O10 Mo3 130.55(18) . 5 ?
P3 O11 Fe3 152.3(2) . . ?
P3 O11 Sr1 99.89(15) . 7 ?
Fe3 O11 Sr1 103.63(11) . 7 ?
P2 O12 Mo6 126.98(16) . . ?
P2 O12 Mo1 126.53(16) . . ?
Mo6 O12 Mo1 99.10(10) . . ?
Mo6 O13 Mo1 113.21(13) . . ?
Mo3 O14 Mo5 84.09(12) . . ?
Mo3 O14 Na2 124.58(16) . 3_445 ?
Mo5 O14 Na2 151.26(17) . 3_445 ?
P2 O15 Fe3 137.46(19) . . ?
P2 O15 Sr1 108.59(15) . . ?
Fe3 O15 Sr1 108.94(11) . . ?
Mo6 O16 Mo4 83.70(11) . . ?
Mo6 O16 Sr1 118.72(14) . . ?
Mo4 O16 Sr1 136.02(15) . . ?
P4 O17 Mo1 133.14(19) . . ?
P1 O20 Mo5 136.2(2) . 5 ?
P1 O22 Mo4 134.4(2) . . ?
P1 O23 H23A 109.5 . . ?
P4 O25 Mo6 134.10(19) . . ?
P3 O26 Sr1 101.75(15) . 7 ?
P4 O28 Sr1 119.2(2) . . ?
P4 O28 Na2 117.9(2) . . ?
Sr1 O28 Na2 120.90(15) . . ?
P4 O30 H30A 109.5 . . ?
C30 N1 C10 117.5(4) . . ?
C30 N1 Fe1 127.3(3) . . ?
C10 N1 Fe1 115.1(4) . . ?
C11 N2 C24 118.1(5) . . ?
C11 N2 Fe1 115.2(4) . . ?
C24 N2 Fe1 126.6(4) . . ?
C15 N3 C17 117.8(5) . . ?
C15 N3 Fe1 127.3(4) . . ?
C17 N3 Fe1 114.8(4) . . ?
C14 N4 C9 118.0(5) . . ?
C14 N4 Fe1 127.0(4) . . ?
C9 N4 Fe1 114.9(4) . . ?
C21 N5 C12 118.8(6) . . ?
C21 N5 Fe1 126.8(4) . . ?
C12 N5 Fe1 114.4(4) . . ?
C28 N6 C19 118.6(6) . . ?
C28 N6 Fe1 127.3(5) . . ?
C19 N6 Fe1 114.0(4) . . ?
C5 C1 C19 120.3(9) . . ?
C5 C1 H1 119.9 . . ?
C19 C1 H1 119.9 . . ?
C5 C2 C28 118.6(9) . . ?
C5 C2 H2 120.7 . . ?
C28 C2 H2 120.7 . . ?
C20 C3 C8 119.3(7) . . ?
C20 C3 H3 120.4 . . ?
C8 C3 H3 120.4 . . ?
C7 C4 C21 118.0(9) . . ?
C7 C4 H4 121.0 . . ?
C21 C4 H4 121.0 . . ?
C1 C5 C2 119.8(8) . . ?
C1 C5 H5 120.1 . . ?
C2 C5 H5 120.1 . . ?
C7 C6 C12 118.5(8) . . ?
C7 C6 H6 120.8 . . ?
C12 C6 H6 120.8 . . ?
C4 C7 C6 120.3(7) . . ?
C4 C7 H7 119.8 . . ?
C6 C7 H7 119.8 . . ?
C3 C8 C17 119.3(7) . . ?
C3 C8 H8 120.3 . . ?
C17 C8 H8 120.3 . . ?
N4 C9 C13 121.7(6) . . ?
N4 C9 C10 114.4(5) . . ?
C13 C9 C10 123.9(6) . . ?
N1 C10 C16 121.8(6) . . ?
N1 C10 C9 113.7(5) . . ?
C16 C10 C9 124.5(6) . . ?
N2 C11 C22 121.8(6) . . ?
N2 C11 C17 114.2(5) . . ?
C22 C11 C17 123.9(6) . . ?
N5 C12 C6 121.5(7) . . ?
N5 C12 C19 114.5(5) . . ?
C6 C12 C19 124.0(7) . . ?
C29 C13 C9 119.8(7) . . ?
C29 C13 H13 120.1 . . ?
C9 C13 H13 120.1 . . ?
N4 C14 C27 122.2(7) . . ?
N4 C14 H14 118.9 . . ?
C27 C14 H14 118.9 . . ?
N3 C15 C20 122.7(7) . . ?
N3 C15 H15 118.6 . . ?
C20 C15 H15 118.6 . . ?
C23 C16 C10 119.3(7) . . ?
C23 C16 H16 120.3 . . ?
C10 C16 H16 120.3 . . ?
N3 C17 C8 121.4(6) . . ?
N3 C17 C11 114.2(5) . . ?
C8 C17 C11 124.4(6) . . ?
C23 C18 C30 119.8(6) . . ?
C23 C18 H18 120.1 . . ?
C30 C18 H18 120.1 . . ?
N6 C19 C1 119.4(8) . . ?
N6 C19 C12 114.8(5) . . ?
C1 C19 C12 125.8(7) . . ?
C3 C20 C15 119.5(7) . . ?
C3 C20 H20 120.3 . . ?
C15 C20 H20 120.3 . . ?
N5 C21 C4 122.9(8) . . ?
N5 C21 H21 118.6 . . ?
C4 C21 H21 118.6 . . ?
C26 C22 C11 118.9(7) . . ?
C26 C22 H22 120.5 . . ?
C11 C22 H22 120.5 . . ?
C18 C23 C16 118.9(6) . . ?
C18 C23 H23 120.6 . . ?
C16 C23 H23 120.6 . . ?
N2 C24 C25 122.4(7) . . ?
N2 C24 H24 118.8 . . ?
C25 C24 H24 118.8 . . ?
C26 C25 C24 119.8(7) . . ?
C26 C25 H25 120.1 . . ?
C24 C25 H25 120.1 . . ?
C25 C26 C22 119.0(6) . . ?
C25 C26 H26 120.5 . . ?
C22 C26 H26 120.5 . . ?
C29 C27 C14 119.4(7) . . ?
C29 C27 H27 120.3 . . ?
C14 C27 H27 120.3 . . ?
N6 C28 C2 123.3(9) . . ?
N6 C28 H28 118.3 . . ?
C2 C28 H28 118.3 . . ?
C13 C29 C27 118.9(6) . . ?
C13 C29 H29 120.5 . . ?
C27 C29 H29 120.5 . . ?
N1 C30 C18 122.6(5) . . ?
N1 C30 H30 118.7 . . ?
C18 C30 H30 118.7 . . ?
O7W Na2 O28 79.68(15) . . ?
O7W Na2 O14 96.64(15) . 3 ?
O28 Na2 O14 137.92(16) . 3 ?
O7W Na2 H7B 5.5 . . ?
O28 Na2 H7B 84.0 . . ?
O14 Na2 H7B 91.2 3 . ?
H1WA O1W H1WB 120.0 . . ?
H2WA O2W H2WB 120.0 . . ?
H3WA O3W H3WB 120.0 . . ?
H4WA O4W H4WB 123.9 . . ?
H5WA O5W H5WB 120.0 . . ?
H6WA O6W H6WB 120.0 . . ?
Fe3 O7W Na2 110.79(16) . . ?
Fe3 O7W H7A 115.7 . . ?
Na2 O7W H7A 95.8 . . ?
Fe3 O7W H7B 105.8 . . ?
Na2 O7W H7B 12.1 . . ?
H7A O7W H7B 107.7 . . ?
Sr1 O8W H8A 126.0 . . ?
Sr1 O8W H8B 98.9 . . ?
H8A O8W H8B 107.7 . . ?
Sr1 O9W H9A 132.0 . . ?
Sr1 O9W H9B 120.3 . . ?
H9A O9W H9B 107.7 . . ?
Sr1 O10W H10A 120.0 . . ?
Sr1 O10W H10B 120.0 . . ?
H10A O10W H10B 120.0 . . ?
O42 P5 O42 158.3(16) . 2_556 ?
O42 P5 O44 68.9(11) . 2_556 ?
O42 P5 O44 119.0(10) 2_556 2_556 ?
O42 P5 O44 119.0(10) . . ?
O42 P5 O44 68.9(11) 2_556 . ?
O44 P5 O44 140.9(17) 2_556 . ?
O42 P5 O43 110.3(11) . . ?
O42 P5 O43 85.2(10) 2_556 . ?
O44 P5 O43 44.8(9) 2_556 . ?
O44 P5 O43 103.9(12) . . ?
O42 P5 O43 85.2(10) . 2_556 ?
O42 P5 O43 110.3(11) 2_556 2_556 ?
O44 P5 O43 103.9(12) 2_556 2_556 ?
O44 P5 O43 44.8(9) . 2_556 ?
O43 P5 O43 91.1(16) . 2_556 ?
O42 P5 O41 109.4(11) . . ?
O42 P5 O41 50.3(8) 2_556 . ?
O44 P5 O41 103.8(9) 2_556 . ?
O44 P5 O41 108.0(11) . . ?
O43 P5 O41 105.2(8) . . ?
O43 P5 O41 151.9(10) 2_556 . ?
O42 P5 O41 50.3(8) . 2_556 ?
O42 P5 O41 109.4(11) 2_556 2_556 ?
O44 P5 O41 108.0(10) 2_556 2_556 ?
O44 P5 O41 103.8(9) . 2_556 ?
O43 P5 O41 151.9(10) . 2_556 ?
O43 P5 O41 105.2(8) 2_556 2_556 ?
O41 P5 O41 70.4(10) . 2_556 ?
O42 O41 P5 59.3(8) 2_556 . ?
O42 O41 O41 103.7(11) 2_556 2_556 ?
P5 O41 O41 54.8(5) . 2_556 ?
O44 O43 P5 64.9(13) 2_556 . ?
O41 O42 P5 70.4(9) 2_556 . ?
O41 O42 O44 114.7(13) 2_556 2_556 ?
P5 O42 O44 57.5(9) . 2_556 ?
O43 O44 P5 70.2(14) 2_556 . ?
O43 O44 O42 119.5(18) 2_556 2_556 ?
P5 O44 O42 53.6(8) . 2_556 ?

loop_
_geom_bond_atom_site_label_1
_geom_bond_atom_site_label_2
_geom_bond_distance
_geom_bond_site_symmetry_2
_geom_bond_publ_flag
Mo1 O27 1.671(3) . ?
Mo1 O7 1.941(3) . ?
Mo1 O1 1.977(3) . ?
Mo1 O17 2.055(3) . ?
Mo1 O13 2.104(3) . ?
Mo1 O12 2.302(3) . ?
Mo1 Mo2 2.5963(5) . ?
Mo2 O19 1.674(3) . ?
Mo2 O7 1.941(3) . ?
Mo2 O1 1.980(3) . ?
Mo2 O9 2.072(3) . ?
Mo2 O8 2.116(3) . ?
Mo2 O5 2.269(3) . ?
Mo3 O18 1.677(3) . ?
Mo3 O14 1.931(3) . ?
Mo3 O3 1.974(3) . ?
Mo3 O10 2.077(3) 5 ?
Mo3 O8 2.118(3) 5 ?
Mo3 O5 2.289(3) 5 ?
Mo4 O24 1.677(3) . ?
Mo4 O16 1.951(3) . ?
Mo4 O2 1.977(3) . ?
Mo4 O22 2.051(3) . ?
Mo4 O6 2.092(3) . ?
Mo4 O4 2.254(3) . ?
Mo4 Mo6 2.5976(5) . ?
Mo5 O29 1.674(3) . ?
Mo5 O14 1.933(3) . ?
Mo5 O3 1.983(3) . ?
Mo5 O20 2.061(3) 5 ?
Mo5 O6 2.101(3) 5 ?
Mo5 O4 2.301(3) 5 ?
Mo6 O21 1.681(3) . ?
Mo6 O16 1.942(3) . ?
Mo6 O2 1.975(3) . ?
Mo6 O25 2.038(3) . ?
Mo6 O13 2.081(3) . ?
Mo6 O12 2.291(3) . ?
Sr1 O28 2.494(4) . ?
Sr1 O9W 2.543(5) . ?
Sr1 O26 2.597(3) 7 ?
Sr1 O15 2.610(3) . ?
Sr1 O16 2.621(3) . ?
Sr1 O8W 2.655(6) . ?
Sr1 O10W 2.702(5) . ?
Sr1 O11 2.705(3) 7 ?
Sr1 P3 3.3101(11) 7 ?
Sr1 H8B 2.9102 . ?
Fe1 N6 1.965(5) . ?
Fe1 N4 1.966(4) . ?
Fe1 N1 1.968(5) . ?
Fe1 N5 1.968(4) . ?
Fe1 N3 1.969(5) . ?
Fe1 N2 1.970(4) . ?
Fe2 O2 2.096(3) 5 ?
Fe2 O2 2.096(3) . ?
Fe2 O1 2.192(3) 5 ?
Fe2 O1 2.192(3) . ?
Fe2 O3 2.228(3) . ?
Fe2 O3 2.228(3) 5 ?
Fe3 O15 2.100(3) . ?
Fe3 O15 2.100(3) 7 ?
Fe3 O7W 2.153(4) . ?
Fe3 O7W 2.153(4) 7 ?
Fe3 O11 2.168(3) 7 ?
Fe3 O11 2.168(3) . ?
Fe3 Sr1 3.8444(5) 7 ?
P1 O23 1.515(5) . ?
P1 O22 1.517(4) . ?
P1 O20 1.531(4) . ?
P1 O31 1.557(4) . ?
P2 O15 1.508(3) . ?
P2 O4 1.543(3) . ?
P2 O5 1.544(3) . ?
P2 O12 1.549(3) . ?
P3 O11 1.499(3) . ?
P3 O10 1.529(3) . ?
P3 O9 1.536(3) . ?
P3 O26 1.591(3) . ?
P3 Sr1 3.3101(11) 7 ?
P4 O28 1.501(3) . ?
P4 O17 1.528(3) . ?
P4 O25 1.544(3) . ?
P4 O30 1.574(4) . ?
O4 Mo5 2.301(3) 5 ?
O5 Mo3 2.289(3) 5 ?
O6 Mo5 2.101(3) 5 ?
O8 Mo3 2.118(3) 5 ?
O10 Mo3 2.077(3) 5 ?
O11 Sr1 2.705(3) 7 ?
O14 Na2 2.858(4) 3_445 ?
O20 Mo5 2.061(3) 5 ?
O23 H23A 0.8200 . ?
O26 Sr1 2.597(3) 7 ?
O28 Na2 2.757(5) . ?
O30 H30A 0.8200 . ?
N1 C30 1.353(5) . ?
N1 C10 1.354(7) . ?
N2 C11 1.339(8) . ?
N2 C24 1.344(7) . ?
N3 C15 1.350(7) . ?
N3 C17 1.351(7) . ?
N4 C14 1.328(8) . ?
N4 C9 1.352(7) . ?
N5 C21 1.343(8) . ?
N5 C12 1.347(8) . ?
N6 C28 1.332(8) . ?
N6 C19 1.358(8) . ?
C1 C5 1.350(15) . ?
C1 C19 1.407(9) . ?
C1 H1 0.9300 . ?
C2 C5 1.361(16) . ?
C2 C28 1.369(11) . ?
C2 H2 0.9300 . ?
C3 C20 1.356(12) . ?
C3 C8 1.379(12) . ?
C3 H3 0.9300 . ?
C4 C7 1.368(15) . ?
C4 C21 1.386(9) . ?
C4 H4 0.9300 . ?
C5 H5 0.9300 . ?
C6 C7 1.390(15) . ?
C6 C12 1.391(9) . ?
C6 H6 0.9300 . ?
C7 H7 0.9300 . ?
C8 C17 1.389(9) . ?
C8 H8 0.9300 . ?
C9 C13 1.386(8) . ?
C9 C10 1.468(8) . ?
C10 C16 1.386(8) . ?
C11 C22 1.397(8) . ?
C11 C17 1.471(8) . ?
C12 C19 1.453(10) . ?
C13 C29 1.356(10) . ?
C13 H13 0.9300 . ?
C14 C27 1.391(9) . ?
C14 H14 0.9300 . ?
C15 C20 1.371(9) . ?
C15 H15 0.9300 . ?
C16 C23 1.386(10) . ?
C16 H16 0.9300 . ?
C18 C23 1.357(11) . ?
C18 C30 1.375(8) . ?
C18 H18 0.9300 . ?
C20 H20 0.9300 . ?
C21 H21 0.9300 . ?
C22 C26 1.380(11) . ?
C22 H22 0.9300 . ?
C23 H23 0.9300 . ?
C24 C25 1.375(9) . ?
C24 H24 0.9300 . ?
C25 C26 1.355(12) . ?
C25 H25 0.9300 . ?
C26 H26 0.9300 . ?
C27 C29 1.365(11) . ?
C27 H27 0.9300 . ?
C28 H28 0.9300 . ?
C29 H29 0.9300 . ?
C30 H30 0.9300 . ?
Na2 O7W 2.679(5) . ?
Na2 O14 2.858(4) 3 ?
Na2 H7B 1.8560 . ?
O1W H1WA 0.8500 . ?
O1W H1WB 0.8502 . ?
O2W H2WA 0.8499 . ?
O2W H2WB 0.8494 . ?
O3W H3WA 0.8499 . ?
O3W H3WB 0.8503 . ?
O4W H4WA 0.8586 . ?
O4W H4WB 0.8095 . ?
O5W H5WA 0.8500 . ?
O5W H5WB 0.8499 . ?
O6W H6WA 0.8502 . ?
O6W H6WB 0.8499 . ?
O7W H7A 0.8499 . ?
O7W H7B 0.8499 . ?
O8W H8A 0.8500 . ?
O8W H8B 0.8495 . ?
O9W H9A 0.8500 . ?
O9W H9B 0.8502 . ?
O10W H10A 0.8500 . ?
O10W H10B 0.8496 . ?
P5 O42 1.412(14) . ?
P5 O42 1.412(14) 2_556 ?
P5 O44 1.480(16) 2_556 ?
P5 O44 1.480(16) . ?
P5 O43 1.538(18) . ?
P5 O43 1.538(18) 2_556 ?
P5 O41 1.547(12) . ?
P5 O41 1.547(12) 2_556 ?
O41 O42 1.263(19) 2_556 ?
O41 O41 1.78(2) 2_556 ?
O43 O44 1.15(2) 2_556 ?
O42 O41 1.263(19) 2_556 ?
O42 O44 1.64(2) 2_556 ?
O44 O43 1.15(2) 2_556 ?
O44 O42 1.64(2) 2_556 ?

loop_
_geom_hbond_atom_site_label_D
_geom_hbond_atom_site_label_H
_geom_hbond_atom_site_label_A
_geom_hbond_distance_DH
_geom_hbond_distance_HA
_geom_hbond_distance_DA
_geom_hbond_angle_DHA
_geom_hbond_site_symmetry_A
O1W H1WB O43 0.85 2.37 2.62(2) 97.5 1_655
O10W H10B O3W 0.85 2.21 2.800(10) 126.0 1_554
O9W H9B O8W 0.85 2.28 3.110(9) 166.6 5_565
O9W H9A O24 0.85 2.09 2.920(6) 166.4 5_565
O8W H8A O21 0.85 2.17 3.000(7) 163.7 5_565
O6W H6WA O23 0.85 2.29 3.019(8) 144.4 5_565
O23 H23A O42 0.82 2.01 2.790(18) 158.7 2
O23 H23A O41 0.82 1.71 2.430(12) 145.4 1_554
O3W H3WA O9 0.85 2.21 3.021(8) 160.7 7_556
O2W H2WB O18 0.85 2.65 3.133(9) 117.5 1_655
O1W H1WA O4W 0.85 2.47 3.114(10) 133.7 5_666
O10W H10A O31 0.85 1.90 2.619(7) 141.9 .
O8W H8B O31 0.85 2.62 3.453(8) 168.5 .
O8W H8B O22 0.85 2.61 3.041(7) 112.4 .
O8W H8B O10W 0.85 2.42 2.930(8) 119.5 .
O7W H7A O7 0.85 1.90 2.673(4) 150.5 .
O6W H6WB O4W 0.85 2.12 2.842(10) 141.9 .
O30 H30A O6W 0.82 1.88 2.702(6) 179.5 .
